data_9000714
loop_
_publ_author_name
'Winter, J. K.'
'Ghose, S.'

_publ_section_title
;
 Thermal expansion and high-temperature crystal chemistry of the Al2SiO5
 polymorphs
 T = 1000 deg C
;
_journal_name_full 'American Mineralogist'
_journal_page_first 573
_journal_page_last 586
_journal_volume 64
_journal_year 1979
_chemical_formula_sum 'Al2 O5 Si'
_chemical_name_mineral Sillimanite
_space_group_IT_number 62
_symmetry_space_group_name_Hall '-P 2c 2ab'
_symmetry_space_group_name_H-M 'P b n m'
_cell_angle_alpha 90
_cell_angle_beta 90
_cell_angle_gamma 90
_cell_length_a 7.503
_cell_length_b 7.739
_cell_length_c 5.804
_cell_formula_units_Z 4
_cell_volume 337.013
_database_code_amcsd 0000727
_diffrn_ambient_temperature 1273.15
_exptl_crystal_density_diffrn 3.194
_cod_original_formula_sum 'Al2 Si O5'
_cod_database_code 9000714

loop_
_space_group_symop_operation_xyz
x,y,z
x,y,1/2-z
-x,-y,1/2+z
1/2+x,1/2-y,1/2+z
1/2-x,1/2+y,1/2-z
1/2-x,1/2+y,z
1/2+x,1/2-y,-z
-x,-y,-z

loop_
_atom_site_aniso_label
_atom_site_aniso_U_11
_atom_site_aniso_U_22
_atom_site_aniso_U_33
_atom_site_aniso_U_12
_atom_site_aniso_U_13
_atom_site_aniso_U_23
Al1 0.01426 0.01881 0.01536 0.00000 -0.00044 -0.00046
Al2 0.01483 0.01972 0.01638 -0.00088 0.00000 0.00000
Si 0.01255 0.01729 0.01502 -0.00206 0.00000 0.00000
O1 0.01483 0.02518 0.01997 -0.00706 0.00000 0.00000
O2 0.01454 0.02882 0.01741 -0.00618 0.00000 0.00000
O3 0.03679 0.03398 0.04420 -0.02118 0.00000 0.00000
O4 0.02595 0.01881 0.01604 -0.00647 -0.00132 -0.00023

loop_
_atom_site_label
_atom_site_fract_x
_atom_site_fract_y
_atom_site_fract_z
Al1 0.00000 0.00000 0.00000
Al2 0.14100 0.34630 0.25000
Si 0.15200 0.34130 0.75000
O1 0.35960 0.41060 0.75000
O2 0.35660 0.43630 0.25000
O3 0.47830 0.00060 0.75000
O4 0.12480 0.22490 0.51420

loop_
_cod_related_entry_id
_cod_related_entry_database
_cod_related_entry_code
1 AMCSD 0000727
